data_6000099
loop_
_publ_author_name
'Wannek, C.'
'Harbrecht, B.'

_publ_section_title
;
 The crystal structure of Ga5Pd13 - a low-symmetrical ordering variant of
 the cubic close sphere packing
;
_journal_name_full 'Zeitschrift Fur Anorganische Und Allgemeine Chemie'
_journal_page_first 1540
_journal_page_last 1544
_journal_paper_doi 10.1002/1521-3749(200007)626:7<1540::AID-ZAAC1540>3.0.CO;2-T
_journal_volume 626
_journal_year 2000
_chemical_formula_sum 'Ga5 Pd13'
_space_group_name_H-M_alt 'C 1 2/m 1'
_cell_angle_alpha 90.000
_cell_angle_beta 102.690
_cell_angle_gamma 90.000
_cell_length_a 24.2599
_cell_length_b 4.0506
_cell_length_c 5.4437
_cell_volume 521.87
_cod_database_code 6000099

loop_
_atom_site_label
_atom_site_fract_x
_atom_site_fract_y
_atom_site_fract_z
? ? ? ?
